data_7125275
loop_
_publ_author_name
'Tharra, Prabhakararao'
'Baire, Beeraiah'

_publ_section_title
;
 Regioselective, cascade [3+2] annulation of \b-naphthols (resorcinols)
 with Z-enoate propargylic alcohols: a novel entry for the synthesis of
 complex naphtho(benzo)furans.
;
_journal_issue 99
_journal_name_full 'Chemical communications (Cambridge, England)'
_journal_page_first 14290
_journal_page_last 14293
_journal_paper_doi 10.1039/c6cc08126f
_journal_volume 52
_journal_year 2016
_chemical_formula_sum 'C26 H24 O3'
_chemical_formula_weight 384.45
_space_group_crystal_system monoclinic
_space_group_IT_number 14
_space_group_name_Hall '-P 2yn'
_space_group_name_H-M_alt 'P 1 21/n 1'
_atom_sites_solution_hydrogens geom
_audit_creation_method SHELXL-2014/7
_audit_update_record
;
2016-09-23 deposited with the CCDC.
2016-11-15 downloaded from the CCDC.
;
_cell_angle_alpha 90
_cell_angle_beta 92.802(4)
_cell_angle_gamma 90
_cell_formula_units_Z 4
_cell_length_a 8.9587(7)
_cell_length_b 8.4815(5)
_cell_length_c 27.445(2)
_cell_measurement_reflns_used 5601
_cell_measurement_temperature 296(2)
_cell_measurement_theta_max 26.51
_cell_measurement_theta_min 2.43
_cell_volume 2082.9(3)
_computing_cell_refinement 'Bruker SAINT'
_computing_data_collection 'Bruker APEX2'
_computing_data_reduction 'Bruker SAINT'
_computing_molecular_graphics 'Bruker SHELXTL'
_computing_publication_material 'Bruker SHELXTL'
_computing_structure_refinement 'SHELXL-2014/7 (Sheldrick, 2014)'
_computing_structure_solution 'SHELXS-97 (Sheldrick 2008)'
_diffrn_ambient_temperature 296(2)
_diffrn_measured_fraction_theta_full 1.000
_diffrn_measured_fraction_theta_max 1.000
_diffrn_measurement_device_type 'Bruker APEX-II CCD'
_diffrn_measurement_method '\f and \w scans'
_diffrn_radiation_type MoK\a
_diffrn_radiation_wavelength 0.71073
_diffrn_reflns_av_R_equivalents 0.0197
_diffrn_reflns_av_unetI/netI 0.0215
_diffrn_reflns_Laue_measured_fraction_full 1.000
_diffrn_reflns_Laue_measured_fraction_max 1.000
_diffrn_reflns_limit_h_max 10
_diffrn_reflns_limit_h_min -10
_diffrn_reflns_limit_k_max 9
_diffrn_reflns_limit_k_min -10
_diffrn_reflns_limit_l_max 32
_diffrn_reflns_limit_l_min -32
_diffrn_reflns_number 14082
_diffrn_reflns_point_group_measured_fraction_full 1.000
_diffrn_reflns_point_group_measured_fraction_max 1.000
_diffrn_reflns_theta_full 24.992
_diffrn_reflns_theta_max 24.992
_diffrn_reflns_theta_min 1.486
_exptl_absorpt_coefficient_mu 0.079
_exptl_absorpt_correction_T_max 0.992
_exptl_absorpt_correction_T_min 0.983
_exptl_absorpt_correction_type multi-scan
_exptl_absorpt_process_details 'SADABS V2014/5(Bruker AXS.Inc)'
_exptl_crystal_colour colourless
_exptl_crystal_density_diffrn 1.226
_exptl_crystal_description Rectangular
_exptl_crystal_F_000 816
_exptl_crystal_size_max 0.220
_exptl_crystal_size_mid 0.120
_exptl_crystal_size_min 0.100
_refine_diff_density_max 0.243
_refine_diff_density_min -0.216
_refine_diff_density_rms 0.033
_refine_ls_extinction_coef 0.0030(8)
_refine_ls_extinction_expression Fc^*^=kFc[1+0.001xFc^2^\l^3^/sin(2\q)]^-1/4^
_refine_ls_extinction_method 'SHELXL-2014/7 (Sheldrick 2014'
_refine_ls_goodness_of_fit_ref 1.045
_refine_ls_hydrogen_treatment constr
_refine_ls_matrix_type full
_refine_ls_number_parameters 285
_refine_ls_number_reflns 3674
_refine_ls_number_restraints 1
_refine_ls_restrained_S_all 1.045
_refine_ls_R_factor_all 0.0637
_refine_ls_R_factor_gt 0.0471
_refine_ls_shift/su_max 0.000
_refine_ls_shift/su_mean 0.000
_refine_ls_structure_factor_coef Fsqd
_refine_ls_weighting_details 'w=1/[\s^2^(Fo^2^)+(0.0544P)^2^+0.8479P] where P=(Fo^2^+2Fc^2^)/3'
_refine_ls_weighting_scheme calc
_refine_ls_wR_factor_gt 0.1169
_refine_ls_wR_factor_ref 0.1311
_reflns_Friedel_coverage 0.000
_reflns_number_gt 2834
_reflns_number_total 3674
_reflns_threshold_expression 'I > 2\s(I)'
_cod_data_source_file c6cc08126f2.cif
_cod_data_source_block 2A
_cod_original_sg_symbol_H-M 'P 21/n'
_cod_database_code 7125275
_shelx_shelxl_version_number 2014/7
_shelx_space_group_comment
; 
The symmetry employed for this shelxl refinement is uniquely defined 
by the following loop, which should always be used as a source of 
symmetry information in preference to the above space-group names. 
They are only intended as comments. 
;
_shelx_estimated_absorpt_t_min 0.983
_shelx_estimated_absorpt_t_max 0.992

loop_
_space_group_symop_operation_xyz
'x, y, z'
'-x+1/2, y+1/2, -z+1/2'
'-x, -y, -z'
'x-1/2, -y-1/2, z-1/2'

loop_
_atom_site_label
_atom_site_type_symbol
_atom_site_fract_x
_atom_site_fract_y
_atom_site_fract_z
_atom_site_U_iso_or_equiv
_atom_site_adp_type
_atom_site_occupancy
_atom_site_site_symmetry_order
_atom_site_calc_flag
_atom_site_refinement_flags_posn
_atom_site_refinement_flags_adp
_atom_site_refinement_flags_occupancy
_atom_site_disorder_assembly
_atom_site_disorder_group
C1 C 1.3821(2) -0.3141(2) 0.18602(7) 0.0503(5) Uani 1 1 d . . . . .
H1 H 1.4012 -0.2363 0.2094 0.060 Uiso 1 1 calc R U . . .
C2 C 1.4434(3) -0.4623(3) 0.19298(8) 0.0584(6) Uani 1 1 d . . . . .
H2 H 1.5029 -0.4835 0.2209 0.070 Uiso 1 1 calc R U . . .
C3 C 1.4167(3) -0.5788(3) 0.15879(8) 0.0598(6) Uani 1 1 d . . . . .
H3 H 1.4573 -0.6789 0.1636 0.072 Uiso 1 1 calc R U . . .
C4 C 1.3299(2) -0.5463(2) 0.11761(8) 0.0571(6) Uani 1 1 d . . . . .
H4 H 1.3125 -0.6242 0.0942 0.068 Uiso 1 1 calc R U . . .
C5 C 1.2680(2) -0.3986(2) 0.11060(7) 0.0494(5) Uani 1 1 d . . . . .
H5 H 1.2088 -0.3785 0.0825 0.059 Uiso 1 1 calc R U . . .
C6 C 1.2925(2) -0.2795(2) 0.14473(6) 0.0410(4) Uani 1 1 d . . . . .
C7 C 1.2190(2) -0.1238(2) 0.13811(6) 0.0404(4) Uani 1 1 d . . . . .
C8 C 1.1922(2) -0.0585(2) 0.09283(6) 0.0423(4) Uani 1 1 d . . . . .
H8 H 1.2268 -0.1107 0.0658 0.051 Uiso 1 1 calc R U . . .
C9 C 1.1141(2) 0.0846(2) 0.08557(6) 0.0412(4) Uani 1 1 d . . . . .
C10 C 1.0894(2) 0.1489(2) 0.03803(7) 0.0512(5) Uani 1 1 d . . . . .
H10 H 1.1269 0.0961 0.0116 0.061 Uiso 1 1 calc R U . . .
C11 C 1.0125(3) 0.2852(2) 0.03018(7) 0.0555(6) Uani 1 1 d . . . . .
H11 H 0.9971 0.3273 -0.0009 0.067 Uiso 1 1 calc R U . . .
C12 C 0.9577(2) 0.3590(2) 0.07104(7) 0.0497(5) Uani 1 1 d . . . . .
C13 C 0.8498(3) 0.5325(2) 0.11747(8) 0.0645(7) Uani 1 1 d . . . . .
C14 C 0.9073(2) 0.4222(2) 0.14834(7) 0.0476(5) Uani 1 1 d . . . . .
C15 C 0.9779(2) 0.3063(2) 0.11829(6) 0.0417(4) Uani 1 1 d . . . . .
C16 C 1.0597(2) 0.1641(2) 0.12690(6) 0.0385(4) Uani 1 1 d . . . . .
C17 C 1.0927(2) 0.0991(2) 0.17326(6) 0.0444(5) Uani 1 1 d . . . . .
H17 H 1.0619 0.1515 0.2008 0.053 Uiso 1 1 calc R U . . .
C18 C 1.1692(2) -0.0395(2) 0.17864(7) 0.0463(5) Uani 1 1 d . . . . .
H18 H 1.1891 -0.0795 0.2098 0.056 Uiso 1 1 calc R U . . .
C19 C 0.8188(15) 0.7069(11) 0.1319(3) 0.054(2) Uani 0.352(11) 1 d . . P A 1
H19A H 0.7729 0.7116 0.1632 0.065 Uiso 0.352(11) 1 calc R U P A 1
H19B H 0.9108 0.7672 0.1340 0.065 Uiso 0.352(11) 1 calc R U P A 1
C20 C 0.7165(19) 0.7685(14) 0.0930(3) 0.073(4) Uani 0.352(11) 1 d . . P A 1
H20A H 0.6226 0.7115 0.0920 0.087 Uiso 0.352(11) 1 calc R U P A 1
H20B H 0.7603 0.7583 0.0615 0.087 Uiso 0.352(11) 1 calc R U P A 1
C19A C 0.7401(7) 0.6672(5) 0.12189(17) 0.0471(13) Uani 0.648(11) 1 d . . P A 2
H19C H 0.6456 0.6400 0.1052 0.056 Uiso 0.648(11) 1 calc R U P A 2
H19D H 0.7222 0.6856 0.1560 0.056 Uiso 0.648(11) 1 calc R U P A 2
C20A C 0.8023(7) 0.8148(5) 0.0997(2) 0.0572(15) Uani 0.648(11) 1 d . . P A 2
H20C H 0.8180 0.7978 0.0653 0.069 Uiso 0.648(11) 1 calc R U P A 2
H20D H 0.8976 0.8416 0.1159 0.069 Uiso 0.648(11) 1 calc R U P A 2
C21 C 0.6909(3) 0.9485(3) 0.10566(9) 0.0692(7) Uani 1 1 d . . . . .
C22 C 0.5810(3) 1.1727(3) 0.06879(9) 0.0717(7) Uani 1 1 d . . . . .
H22A H 0.6326 1.2449 0.0912 0.086 Uiso 1 1 calc R U . . .
H22B H 0.4836 1.1497 0.0810 0.086 Uiso 1 1 calc R U . . .
C23 C 0.5640(4) 1.2445(3) 0.01963(10) 0.1004(10) Uani 1 1 d . . . . .
H23A H 0.6607 1.2709 0.0084 0.151 Uiso 1 1 calc R U . . .
H23B H 0.5044 1.3383 0.0212 0.151 Uiso 1 1 calc R U . . .
H23C H 0.5158 1.1708 -0.0026 0.151 Uiso 1 1 calc R U . . .
C24 C 0.8977(2) 0.4275(2) 0.20221(7) 0.0480(5) Uani 1 1 d . . . . .
C25 C 0.9885(3) 0.5387(3) 0.22840(9) 0.0764(7) Uani 1 1 d . . . . .
H25A H 0.9710 0.5310 0.2625 0.115 Uiso 1 1 calc R U . . .
H25B H 0.9641 0.6431 0.2171 0.115 Uiso 1 1 calc R U . . .
H25C H 1.0918 0.5172 0.2233 0.115 Uiso 1 1 calc R U . . .
C26 C 0.8012(3) 0.3261(3) 0.22459(8) 0.0679(7) Uani 1 1 d . . . . .
H26A H 0.7940 0.3291 0.2583 0.081 Uiso 1 1 calc R U . . .
H26B H 0.7437 0.2551 0.2059 0.081 Uiso 1 1 calc R U . . .
O1 O 0.87873(19) 0.49773(17) 0.06936(5) 0.0672(5) Uani 1 1 d . . . . .
O2 O 0.6498(2) 0.9891(2) 0.14406(6) 0.0845(6) Uani 1 1 d . . . . .
O3 O 0.6659(2) 1.02929(19) 0.06481(6) 0.0821(6) Uani 1 1 d . . . . .

loop_
_atom_site_aniso_label
_atom_site_aniso_U_11
_atom_site_aniso_U_22
_atom_site_aniso_U_33
_atom_site_aniso_U_23
_atom_site_aniso_U_13
_atom_site_aniso_U_12
C1 0.0567(12) 0.0498(12) 0.0444(11) -0.0054(9) 0.0039(9) 0.0102(10)
C2 0.0656(14) 0.0612(13) 0.0486(12) 0.0027(10) 0.0040(10) 0.0217(11)
C3 0.0664(14) 0.0450(12) 0.0690(14) 0.0028(11) 0.0134(11) 0.0173(10)
C4 0.0620(13) 0.0413(11) 0.0679(14) -0.0123(10) 0.0035(11) 0.0048(10)
C5 0.0514(12) 0.0444(11) 0.0520(11) -0.0055(9) -0.0016(9) 0.0044(9)
C6 0.0417(10) 0.0391(10) 0.0429(10) -0.0020(8) 0.0085(8) 0.0034(8)
C7 0.0420(10) 0.0380(9) 0.0414(10) -0.0034(8) 0.0053(8) 0.0023(8)
C8 0.0507(11) 0.0384(10) 0.0387(10) -0.0065(8) 0.0110(8) 0.0030(8)
C9 0.0519(11) 0.0365(10) 0.0359(9) -0.0009(8) 0.0082(8) -0.0007(8)
C10 0.0749(14) 0.0442(11) 0.0355(10) -0.0026(8) 0.0132(9) 0.0051(10)
C11 0.0820(16) 0.0508(12) 0.0345(10) 0.0076(9) 0.0109(10) 0.0094(11)
C12 0.0691(14) 0.0393(10) 0.0416(10) 0.0076(8) 0.0115(9) 0.0108(10)
C13 0.0992(18) 0.0484(12) 0.0487(12) 0.0137(10) 0.0313(12) 0.0269(12)
C14 0.0635(13) 0.0383(10) 0.0423(10) 0.0058(8) 0.0171(9) 0.0096(9)
C15 0.0526(11) 0.0362(9) 0.0371(10) 0.0030(8) 0.0105(8) 0.0027(8)
C16 0.0463(10) 0.0343(9) 0.0355(9) -0.0006(7) 0.0078(8) 0.0017(8)
C17 0.0588(12) 0.0420(10) 0.0328(9) -0.0029(8) 0.0079(8) 0.0105(9)
C18 0.0579(12) 0.0457(11) 0.0355(10) 0.0009(8) 0.0032(8) 0.0097(9)
C19 0.059(6) 0.053(5) 0.050(4) 0.001(3) 0.003(4) 0.010(4)
C20 0.100(9) 0.065(6) 0.052(4) -0.007(4) -0.015(5) 0.037(6)
C19A 0.050(3) 0.042(2) 0.050(2) 0.0076(17) 0.0103(19) 0.009(2)
C20A 0.059(3) 0.038(2) 0.077(3) 0.011(2) 0.025(2) 0.009(2)
C21 0.0969(19) 0.0526(13) 0.0597(14) 0.0081(11) 0.0211(13) 0.0272(13)
C22 0.0857(18) 0.0529(13) 0.0775(16) 0.0019(12) 0.0143(13) 0.0292(12)
C23 0.135(3) 0.0796(19) 0.087(2) 0.0140(16) 0.0055(18) 0.0453(19)
C24 0.0613(12) 0.0423(10) 0.0418(10) 0.0042(9) 0.0161(9) 0.0159(9)
C25 0.102(2) 0.0631(15) 0.0641(15) -0.0099(12) 0.0057(14) 0.0096(14)
C26 0.0647(15) 0.0932(18) 0.0469(12) 0.0132(12) 0.0134(10) 0.0035(13)
O1 0.1051(13) 0.0524(9) 0.0462(8) 0.0177(7) 0.0248(8) 0.0316(9)
O2 0.1248(16) 0.0688(11) 0.0623(11) 0.0030(9) 0.0286(10) 0.0330(11)
O3 0.1282(16) 0.0609(10) 0.0589(10) 0.0058(8) 0.0209(9) 0.0487(10)

loop_
_atom_type_symbol
_atom_type_description
_atom_type_scat_dispersion_real
_atom_type_scat_dispersion_imag
_atom_type_scat_source
C C 0.0033 0.0016 'International Tables Vol C Tables 4.2.6.8 and 6.1.1.4'
H H 0.0000 0.0000 'International Tables Vol C Tables 4.2.6.8 and 6.1.1.4'
O O 0.0106 0.0060 'International Tables Vol C Tables 4.2.6.8 and 6.1.1.4'

loop_
_geom_angle_atom_site_label_1
_geom_angle_atom_site_label_2
_geom_angle_atom_site_label_3
_geom_angle
C2 C1 C6 121.04(19)
C2 C1 H1 119.5
C6 C1 H1 119.5
C3 C2 C1 120.3(2)
C3 C2 H2 119.8
C1 C2 H2 119.8
C4 C3 C2 119.41(19)
C4 C3 H3 120.3
C2 C3 H3 120.3
C3 C4 C5 120.5(2)
C3 C4 H4 119.8
C5 C4 H4 119.8
C4 C5 C6 121.18(19)
C4 C5 H5 119.4
C6 C5 H5 119.4
C5 C6 C1 117.57(17)
C5 C6 C7 120.75(17)
C1 C6 C7 121.62(16)
C8 C7 C18 117.45(16)
C8 C7 C6 121.87(16)
C18 C7 C6 120.64(16)
C7 C8 C9 122.65(16)
C7 C8 H8 118.7
C9 C8 H8 118.7
C8 C9 C10 120.92(16)
C8 C9 C16 118.75(16)
C10 C9 C16 120.32(16)
C11 C10 C9 121.84(17)
C11 C10 H10 119.1
C9 C10 H10 119.1
C10 C11 C12 116.79(18)
C10 C11 H11 121.6
C12 C11 H11 121.6
O1 C12 C15 110.75(16)
O1 C12 C11 123.99(17)
C15 C12 C11 125.24(18)
C14 C13 O1 111.54(17)
C14 C13 C19A 134.6(2)
O1 C13 C19A 112.8(2)
C14 C13 C19 124.5(4)
O1 C13 C19 119.1(3)
C13 C14 C15 106.09(16)
C13 C14 C24 124.44(17)
C15 C14 C24 129.46(16)
C12 C15 C16 118.33(16)
C12 C15 C14 105.97(16)
C16 C15 C14 135.68(16)
C17 C16 C9 118.07(16)
C17 C16 C15 124.46(16)
C9 C16 C15 117.47(15)
C18 C17 C16 121.19(16)
C18 C17 H17 119.4
C16 C17 H17 119.4
C17 C18 C7 121.80(17)
C17 C18 H18 119.1
C7 C18 H18 119.1
C20 C19 C13 105.4(9)
C20 C19 H19A 110.7
C13 C19 H19A 110.7
C20 C19 H19B 110.7
C13 C19 H19B 110.7
H19A C19 H19B 108.8
C19 C20 C21 105.9(9)
C19 C20 H20A 110.5
C21 C20 H20A 110.5
C19 C20 H20B 110.5
C21 C20 H20B 110.5
H20A C20 H20B 108.7
C20A C19A C13 109.8(4)
C20A C19A H19C 109.7
C13 C19A H19C 109.7
C20A C19A H19D 109.7
C13 C19A H19D 109.7
H19C C19A H19D 108.2
C19A C20A C21 108.4(4)
C19A C20A H20C 110.0
C21 C20A H20C 110.0
C19A C20A H20D 110.0
C21 C20A H20D 110.0
H20C C20A H20D 108.4
O2 C21 O3 123.8(2)
O2 C21 C20A 123.1(3)
O3 C21 C20A 112.2(3)
O2 C21 C20 122.0(5)
O3 C21 C20 109.4(4)
O3 C22 C23 108.0(2)
O3 C22 H22A 110.1
C23 C22 H22A 110.1
O3 C22 H22B 110.1
C23 C22 H22B 110.1
H22A C22 H22B 108.4
C22 C23 H23A 109.5
C22 C23 H23B 109.5
H23A C23 H23B 109.5
C22 C23 H23C 109.5
H23A C23 H23C 109.5
H23B C23 H23C 109.5
C26 C24 C25 122.9(2)
C26 C24 C14 119.4(2)
C25 C24 C14 117.71(19)
C24 C25 H25A 109.5
C24 C25 H25B 109.5
H25A C25 H25B 109.5
C24 C25 H25C 109.5
H25A C25 H25C 109.5
H25B C25 H25C 109.5
C24 C26 H26A 120.0
C24 C26 H26B 120.0
H26A C26 H26B 120.0
C12 O1 C13 105.63(14)
C21 O3 C22 116.11(18)

loop_
_geom_bond_atom_site_label_1
_geom_bond_atom_site_label_2
_geom_bond_distance
C1 C2 1.381(3)
C1 C6 1.388(3)
C1 H1 0.9300
C2 C3 1.375(3)
C2 H2 0.9300
C3 C4 1.368(3)
C3 H3 0.9300
C4 C5 1.379(3)
C4 H4 0.9300
C5 C6 1.388(3)
C5 H5 0.9300
C6 C7 1.483(2)
C7 C8 1.371(2)
C7 C18 1.413(2)
C8 C9 1.410(2)
C8 H8 0.9300
C9 C10 1.421(2)
C9 C16 1.426(2)
C10 C11 1.358(3)
C10 H10 0.9300
C11 C12 1.394(3)
C11 H11 0.9300
C12 O1 1.372(2)
C12 C15 1.375(2)
C13 C14 1.347(3)
C13 O1 1.390(2)
C13 C19A 1.516(4)
C13 C19 1.560(8)
C14 C15 1.448(2)
C14 C24 1.486(3)
C15 C16 1.425(2)
C16 C17 1.405(2)
C17 C18 1.365(3)
C17 H17 0.9300
C18 H18 0.9300
C19 C20 1.469(16)
C19 H19A 0.9700
C19 H19B 0.9700
C20 C21 1.585(10)
C20 H20A 0.9700
C20 H20B 0.9700
C19A C20A 1.511(8)
C19A H19C 0.9700
C19A H19D 0.9700
C20A C21 1.525(5)
C20A H20C 0.9700
C20A H20D 0.9700
C21 O2 1.184(3)
C21 O3 1.324(3)
C22 O3 1.442(2)
C22 C23 1.481(3)
C22 H22A 0.9700
C22 H22B 0.9700
C23 H23A 0.9600
C23 H23B 0.9600
C23 H23C 0.9600
C24 C26 1.384(3)
C24 C25 1.418(3)
C25 H25A 0.9600
C25 H25B 0.9600
C25 H25C 0.9600
C26 H26A 0.9300
C26 H26B 0.9300

loop_
_geom_torsion_atom_site_label_1
_geom_torsion_atom_site_label_2
_geom_torsion_atom_site_label_3
_geom_torsion_atom_site_label_4
_geom_torsion
C6 C1 C2 C3 0.2(3)
C1 C2 C3 C4 0.5(3)
C2 C3 C4 C5 -0.8(3)
C3 C4 C5 C6 0.3(3)
C4 C5 C6 C1 0.4(3)
C4 C5 C6 C7 -176.76(19)
C2 C1 C6 C5 -0.6(3)
C2 C1 C6 C7 176.46(19)
C5 C6 C7 C8 -34.4(3)
C1 C6 C7 C8 148.65(19)
C5 C6 C7 C18 143.41(19)
C1 C6 C7 C18 -33.6(3)
C18 C7 C8 C9 -2.0(3)
C6 C7 C8 C9 175.88(17)
C7 C8 C9 C10 179.59(18)
C7 C8 C9 C16 -0.5(3)
C8 C9 C10 C11 178.96(19)
C16 C9 C10 C11 -0.9(3)
C9 C10 C11 C12 -0.4(3)
C10 C11 C12 O1 179.6(2)
C10 C11 C12 C15 1.3(3)
O1 C13 C14 C15 -0.5(3)
C19A C13 C14 C15 166.6(5)
C19 C13 C14 C15 -155.3(6)
O1 C13 C14 C24 178.8(2)
C19A C13 C14 C24 -14.2(6)
C19 C13 C14 C24 23.9(7)
O1 C12 C15 C16 -179.17(17)
C11 C12 C15 C16 -0.7(3)
O1 C12 C15 C14 -0.7(2)
C11 C12 C15 C14 177.8(2)
C13 C14 C15 C12 0.7(2)
C24 C14 C15 C12 -178.5(2)
C13 C14 C15 C16 178.8(2)
C24 C14 C15 C16 -0.4(4)
C8 C9 C16 C17 2.8(3)
C10 C9 C16 C17 -177.29(18)
C8 C9 C16 C15 -178.40(17)
C10 C9 C16 C15 1.5(3)
C12 C15 C16 C17 177.97(19)
C14 C15 C16 C17 0.0(4)
C12 C15 C16 C9 -0.7(3)
C14 C15 C16 C9 -178.7(2)
C9 C16 C17 C18 -2.7(3)
C15 C16 C17 C18 178.64(19)
C16 C17 C18 C7 0.2(3)
C8 C7 C18 C17 2.2(3)
C6 C7 C18 C17 -175.70(18)
C14 C13 C19 C20 -162.9(9)
O1 C13 C19 C20 44.0(15)
C13 C19 C20 C21 -177.0(6)
C14 C13 C19A C20A 132.7(5)
O1 C13 C19A C20A -60.4(7)
C13 C19A C20A C21 -178.8(3)
C19A C20A C21 O2 57.4(8)
C19A C20A C21 O3 -133.2(6)
C19 C20 C21 O2 -54.0(16)
C19 C20 C21 O3 149.6(10)
C13 C14 C24 C26 106.6(3)
C15 C14 C24 C26 -74.3(3)
C13 C14 C24 C25 -73.0(3)
C15 C14 C24 C25 106.0(3)
C15 C12 O1 C13 0.4(2)
C11 C12 O1 C13 -178.1(2)
C14 C13 O1 C12 0.1(3)
C19A C13 O1 C12 -169.9(3)
C19 C13 O1 C12 156.5(6)
O2 C21 O3 C22 -1.2(4)
C20A C21 O3 C22 -170.5(4)
C20 C21 O3 C22 154.7(7)
C23 C22 O3 C21 -179.5(3)
